data_4021225
loop_
_publ_author_name
'Shin-ichi Fukuzawa'
'Daisuke Wachi'
'Takashi Suzuki'
'Satoshi Itoh'

_publ_section_title
;
 Regioselective Aminolysis and Hydrolysis of Chiral
 1,4-Ferrocenyl Diacetate
;
_journal_name_full 'Journal of Organic Chemistry'
_journal_page_first 4991
_journal_page_last 4996
_journal_paper_doi 10.1021/jo049386c
_journal_volume 69
_journal_year 2004
_chemical_formula_moiety 'C28 H26 Fe O4 '
_chemical_formula_sum 'C28 H26 Fe O4'
_chemical_formula_weight 482.36
_space_group_IT_number 14
_symmetry_cell_setting monoclinic
_symmetry_space_group_name_Hall '-P 2ybc'
_symmetry_space_group_name_H-M 'P 1 21/c 1'
_cell_angle_alpha 90
_cell_angle_beta 108.501(3)
_cell_angle_gamma 90
_cell_formula_units_Z 4
_cell_length_a 9.685(3)
_cell_length_b 20.895(5)
_cell_length_c 11.748(3)
_cell_measurement_temperature 123.1
_cell_volume 2254.6(10)
_exptl_crystal_density_diffrn 1.421
_cod_original_sg_symbol_H-M 'P 21/c'
_cod_original_formula_sum 'C28 H26 Fe O4 '
_cod_database_code 4021225

loop_
_symmetry_equiv_pos_as_xyz
x,y,z
-x,-y,-z
-x,y+1/2,-z+1/2
x,-y+1/2,z+1/2

loop_
_atom_site_label
_atom_site_type_symbol
_atom_site_fract_x
_atom_site_fract_y
_atom_site_fract_z
_atom_site_U_iso_or_equiv
_atom_site_adp_type
_atom_site_occupancy
_atom_site_symmetry_multiplicity
_atom_site_calc_flag
_atom_site_refinement_flags
_atom_site_disorder_assembly
_atom_site_disorder_group
Fe(1) Fe 0.20766(4) 0.15811(2) 0.25826(3) 0.01450(10) Uani 1.00 1 d . . .
O(1) O 0.3939(2) -0.02598(8) 0.2317(1) 0.0172(5) Uani 1.00 1 d . . .
O(2) O 0.5086(2) -0.06998(9) 0.4122(2) 0.0307(6) Uani 1.00 1 d . . .
O(3) O 0.5603(2) 0.08658(8) 0.1361(1) 0.0173(5) Uani 1.00 1 d . . .
O(4) O 0.7570(2) 0.04351(10) 0.2707(2) 0.0367(6) Uani 1.00 1 d . . .
C(1) C 0.2588(3) 0.07065(11) 0.2068(2) 0.0145(6) Uani 1.00 1 d . . .
C(2) C 0.3550(3) 0.11887(11) 0.1878(2) 0.0141(6) Uani 1.00 1 d . . .
C(3) C 0.2683(3) 0.16515(12) 0.1072(2) 0.0174(7) Uani 1.00 1 d . . .
C(4) C 0.1205(3) 0.14663(12) 0.0770(2) 0.0191(7) Uani 1.00 1 d . . .
C(5) C 0.1142(3) 0.08818(12) 0.1377(2) 0.0172(6) Uani 1.00 1 d . . .
C(6) C 0.3086(3) 0.01417(11) 0.2890(2) 0.0139(6) Uani 1.00 1 d . . .
C(7) C 0.1889(3) -0.02568(11) 0.3099(2) 0.0143(6) Uani 1.00 1 d . . .
C(8) C 0.1795(3) -0.03235(12) 0.4244(2) 0.0176(7) Uani 1.00 1 d . . .
C(9) C 0.0745(3) -0.07133(12) 0.4453(2) 0.0206(7) Uani 1.00 1 d . . .
C(10) C -0.0209(3) -0.10484(12) 0.3511(2) 0.0206(7) Uani 1.00 1 d . . .
C(11) C -0.0128(3) -0.09801(12) 0.2361(2) 0.0194(7) Uani 1.00 1 d . . .
C(12) C 0.0912(3) -0.05871(11) 0.2153(2) 0.0175(7) Uani 1.00 1 d . . .
C(13) C 0.4906(3) -0.06607(12) 0.3063(2) 0.0207(7) Uani 1.00 1 d . . .
C(14) C 0.5722(3) -0.10425(13) 0.2397(3) 0.0304(8) Uani 1.00 1 d . . .
C(15) C 0.5183(3) 0.11544(11) 0.2348(2) 0.0150(6) Uani 1.00 1 d . . .
C(16) C 0.5980(3) 0.17800(12) 0.2716(2) 0.0163(6) Uani 1.00 1 d . . .
C(17) C 0.6656(3) 0.19046(12) 0.3927(2) 0.0192(7) Uani 1.00 1 d . . .
C(18) C 0.7392(3) 0.24737(13) 0.4295(2) 0.0227(7) Uani 1.00 1 d . . .
C(19) C 0.7465(3) 0.29235(13) 0.3447(2) 0.0235(7) Uani 1.00 1 d . . .
C(20) C 0.6827(3) 0.28009(12) 0.2243(2) 0.0229(7) Uani 1.00 1 d . . .
C(21) C 0.6084(3) 0.22292(12) 0.1869(2) 0.0200(7) Uani 1.00 1 d . . .
C(22) C 0.6844(3) 0.05204(13) 0.1692(2) 0.0210(7) Uani 1.00 1 d . . .
C(23) C 0.7146(3) 0.0251(1) 0.0610(2) 0.0274(8) Uani 1.00 1 d . . .
C(24) C 0.1936(3) 0.14995(12) 0.4275(2) 0.0209(7) Uani 1.00 1 d . . .
C(25) C 0.3111(3) 0.18999(12) 0.4283(2) 0.0235(7) Uani 1.00 1 d . . .
C(26) C 0.2543(3) 0.24206(13) 0.3500(2) 0.0276(8) Uani 1.00 1 d . . .
C(27) C 0.1015(3) 0.23430(13) 0.3017(2) 0.0295(8) Uani 1.00 1 d . . .
C(28) C 0.0645(3) 0.17725(13) 0.3500(2) 0.0250(8) Uani 1.00 1 d . . .
H(1) H 0.3040(3) 0.20230(12) 0.0792(2) 0.0218(12) Uiso 1.00 1 c . . .
H(2) H 0.0397(3) 0.16931(12) 0.0255(2) 0.0214(12) Uiso 1.00 1 c . . .
H(3) H 0.0285(3) 0.06465(12) 0.1326(2) 0.0200(12) Uiso 1.00 1 c . . .
H(4) H 0.3713(3) 0.02887(11) 0.3642(2) 0.0166(12) Uiso 1.00 1 c . . .
H(5) H 0.2458(3) -0.00996(12) 0.4893(2) 0.0201(12) Uiso 1.00 1 c . . .
H(6) H 0.0676(3) -0.07479(12) 0.5239(2) 0.0255(12) Uiso 1.00 1 c . . .
H(7) H -0.0909(3) -0.13274(12) 0.3657(2) 0.0256(12) Uiso 1.00 1 c . . .
H(8) H -0.0800(3) -0.11992(12) 0.1710(2) 0.0229(12) Uiso 1.00 1 c . . .
H(9) H 0.0966(3) -0.05444(11) 0.1364(2) 0.0214(12) Uiso 1.00 1 c . . .
H(10) H 0.5054(3) -0.12880(13) 0.1786(3) 0.039(1) Uiso 1.00 1 c . . .
H(11) H 0.6237(3) -0.07585(13) 0.2045(3) 0.039(1) Uiso 1.00 1 c . . .
H(12) H 0.6392(3) -0.13206(13) 0.2940(3) 0.039(1) Uiso 1.00 1 c . . .
H(13) H 0.5456(3) 0.08730(11) 0.3018(2) 0.0184(12) Uiso 1.00 1 c . . .
H(14) H 0.6617(3) 0.15929(12) 0.4505(2) 0.0240(12) Uiso 1.00 1 c . . .
H(15) H 0.7837(3) 0.25567(13) 0.5126(2) 0.0267(12) Uiso 1.00 1 c . . .
H(16) H 0.7965(3) 0.33155(13) 0.3700(2) 0.0284(13) Uiso 1.00 1 c . . .
H(17) H 0.6883(3) 0.31086(12) 0.1664(2) 0.0280(13) Uiso 1.00 1 c . . .
H(18) H 0.5656(3) 0.21416(12) 0.1038(2) 0.0246(12) Uiso 1.00 1 c . . .
H(19) H 0.6375(3) -0.0027(1) 0.0194(2) 0.0336(13) Uiso 1.00 1 c . . .
H(20) H 0.7228(3) 0.0587(1) 0.0089(2) 0.0336(13) Uiso 1.00 1 c . . .
H(21) H 0.8033(3) 0.0018(1) 0.0868(2) 0.0334(13) Uiso 1.00 1 c . . .
H(22) H 0.2000(3) 0.11132(12) 0.4716(2) 0.0270(13) Uiso 1.00 1 c . . .
H(23) H 0.4106(3) 0.18338(12) 0.4731(2) 0.0287(13) Uiso 1.00 1 c . . .
H(24) H 0.3091(3) 0.27626(13) 0.3327(2) 0.0356(13) Uiso 1.00 1 c . . .
H(25) H 0.0358(3) 0.26250(13) 0.2473(2) 0.037(1) Uiso 1.00 1 c . . .
H(26) H -0.0308(3) 0.16010(13) 0.3328(2) 0.0319(13) Uiso 1.00 1 c . . .

loop_
_atom_site_aniso_label
_atom_site_aniso_U_11
_atom_site_aniso_U_22
_atom_site_aniso_U_33
_atom_site_aniso_U_12
_atom_site_aniso_U_13
_atom_site_aniso_U_23
Fe(1) 0.0173(2) 0.0135(2) 0.0141(2) 0.0010(2) 0.0069(2) 0.0008(2)
O(1) 0.0171(9) 0.0164(9) 0.0194(9) 0.0031(7) 0.0076(8) -0.0001(8)
O(2) 0.0332(12) 0.0284(11) 0.0241(11) 0.0104(9) 0.0001(9) 0.0014(9)
O(3) 0.0163(9) 0.0207(10) 0.0166(9) 0.0030(7) 0.0075(7) -0.0006(7)
O(4) 0.0296(12) 0.051(1) 0.0222(11) 0.0171(10) -0.0018(9) -0.0046(10)
C(1) 0.0192(13) 0.0132(12) 0.0119(12) 0.0011(10) 0.0060(10) -0.0030(10)
C(2) 0.0158(13) 0.0168(13) 0.0105(11) 0.0012(10) 0.0054(10) -0.0010(10)
C(3) 0.024(1) 0.0187(13) 0.0129(12) 0.0016(11) 0.0100(11) 0.0019(10)
C(4) 0.017(1) 0.023(1) 0.0138(12) 0.0054(11) 0.0007(10) 0.0009(11)
C(5) 0.0165(13) 0.0178(13) 0.0153(12) -0.0031(10) 0.0023(10) -0.0031(11)
C(6) 0.0164(13) 0.0119(12) 0.0138(12) 0.0014(10) 0.0052(10) -0.0022(10)
C(7) 0.0136(13) 0.0114(12) 0.0172(12) 0.0008(10) 0.0039(10) 0.0008(10)
C(8) 0.017(1) 0.0183(13) 0.0149(12) 0.0008(10) 0.0010(11) -0.0004(10)
C(9) 0.024(2) 0.023(1) 0.0175(13) 0.0010(11) 0.0092(11) 0.0029(11)
C(10) 0.020(1) 0.019(1) 0.026(1) -0.0031(11) 0.0108(12) 0.0019(11)
C(11) 0.018(1) 0.0172(13) 0.022(1) -0.0047(11) 0.0052(11) -0.0043(11)
C(12) 0.021(1) 0.0164(13) 0.0160(13) 0.0014(10) 0.0080(11) -0.0008(11)
C(13) 0.015(1) 0.0152(13) 0.030(2) -0.0011(10) 0.0031(11) -0.0023(12)
C(14) 0.026(2) 0.023(2) 0.046(2) 0.0065(12) 0.016(1) -0.0008(13)
C(15) 0.0177(13) 0.0165(13) 0.0121(12) -0.0002(10) 0.0065(10) -0.0000(10)
C(16) 0.0116(13) 0.0199(13) 0.0179(13) -0.0003(10) 0.0055(10) -0.0009(11)
C(17) 0.021(1) 0.021(1) 0.0183(13) -0.0007(11) 0.0097(11) 0.0010(11)
C(18) 0.020(1) 0.029(2) 0.0177(13) -0.0039(12) 0.0041(11) -0.0048(12)
C(19) 0.018(1) 0.020(1) 0.033(2) -0.0051(11) 0.0084(12) -0.0039(12)
C(20) 0.025(2) 0.020(1) 0.026(1) -0.0017(11) 0.0105(12) 0.0052(12)
C(21) 0.021(1) 0.022(1) 0.0186(13) 0.0010(11) 0.0086(11) -0.0001(11)
C(22) 0.017(1) 0.024(1) 0.023(1) -0.0034(11) 0.0061(11) -0.0058(12)
C(23) 0.020(2) 0.042(2) 0.022(1) 0.0032(13) 0.0081(12) -0.0080(13)
C(24) 0.033(2) 0.020(1) 0.0144(13) 0.0032(12) 0.0143(12) 0.0028(11)
C(25) 0.027(2) 0.028(2) 0.0167(13) 0.0006(12) 0.0082(12) -0.0070(12)
C(26) 0.047(2) 0.018(1) 0.024(2) -0.0081(13) 0.020(1) -0.0087(12)
C(27) 0.047(2) 0.020(2) 0.026(2) 0.0153(13) 0.018(1) 0.0024(12)
C(28) 0.022(2) 0.032(2) 0.026(2) 0.0048(12) 0.0145(12) -0.0016(13)

loop_
_geom_bond_atom_site_label_1
_geom_bond_atom_site_label_2
_geom_bond_distance
_geom_bond_publ_flag
_geom_bond_site_symmetry_1
_geom_bond_site_symmetry_2
Fe(1) C(1) 2.035(2) yes . .
Fe(1) C(2) 2.036(3) yes . .
Fe(1) C(3) 2.044(3) yes . .
Fe(1) C(4) 2.041(2) yes . .
Fe(1) C(5) 2.036(2) yes . .
Fe(1) C(24) 2.043(3) yes . .
Fe(1) C(25) 2.042(2) yes . .
Fe(1) C(26) 2.033(3) yes . .
Fe(1) C(27) 2.046(3) yes . .
Fe(1) C(28) 2.048(3) yes . .
O(1) C(6) 1.481(3) yes . .
O(1) C(13) 1.351(3) yes . .
O(2) C(13) 1.204(3) yes . .
O(3) C(15) 1.475(3) yes . .
O(3) C(22) 1.350(3) yes . .
O(4) C(22) 1.190(3) yes . .
C(1) C(2) 1.437(4) yes . .
C(1) C(5) 1.426(3) yes . .
C(1) C(6) 1.504(3) yes . .
C(2) C(3) 1.426(3) yes . .
C(2) C(15) 1.502(3) yes . .
C(3) C(4) 1.415(4) yes . .
C(4) C(5) 1.426(4) yes . .
C(6) C(7) 1.509(4) yes . .
C(7) C(8) 1.384(4) yes . .
C(7) C(12) 1.393(3) yes . .
C(8) C(9) 1.384(4) yes . .
C(9) C(10) 1.386(3) yes . .
C(10) C(11) 1.384(4) yes . .
C(11) C(12) 1.380(4) yes . .
C(13) C(14) 1.505(4) yes . .
C(15) C(16) 1.510(3) yes . .
C(16) C(17) 1.389(3) yes . .
C(16) C(21) 1.395(4) yes . .
C(17) C(18) 1.383(4) yes . .
C(18) C(19) 1.387(4) yes . .
C(19) C(20) 1.376(3) yes . .
C(20) C(21) 1.392(3) yes . .
C(22) C(23) 1.501(4) yes . .
C(24) C(25) 1.411(4) yes . .
C(24) C(28) 1.413(3) yes . .
C(25) C(26) 1.418(4) yes . .
C(26) C(27) 1.416(4) yes . .
C(27) C(28) 1.415(4) yes . .
